data_4340547
loop_
_publ_author_name
'Lee, Wei-Tsung'
'Juarez, Ruth A.'
'Scepaniak, Jeremiah J.'
'Mu\~noz, 3rd, Salvador B'
'Dickie, Diane A.'
'Wang, Haobin'
'Smith, Jeremy M.'

_publ_section_title
;
 Reaction of an Iron(IV) Nitrido Complex with Cyclohexadienes:
 Cycloaddition and Hydrogen-Atom Abstraction.
;
_journal_issue 16
_journal_name_full 'Inorganic chemistry'
_journal_page_first 8425
_journal_page_last 8430
_journal_paper_doi 10.1021/ic5010006
_journal_volume 53
_journal_year 2014
_chemical_formula_sum 'C50 H58 B Fe N7 O'
_chemical_formula_weight 839.69
_chemical_name_common 'jjs LmFeN'
_space_group_crystal_system triclinic
_space_group_IT_number 2
_space_group_name_Hall '-P 1'
_space_group_name_H-M_alt 'P -1'
_symmetry_space_group_name_Hall '-P 1'
_symmetry_space_group_name_H-M 'P -1'
_atom_sites_solution_hydrogens geom
_atom_sites_solution_primary direct
_atom_sites_solution_secondary difmap
_cell_angle_alpha 83.989(10)
_cell_angle_beta 74.650(10)
_cell_angle_gamma 85.987(9)
_cell_formula_units_Z 2
_cell_length_a 12.0382(17)
_cell_length_b 12.4997(17)
_cell_length_c 17.915(3)
_cell_measurement_reflns_used 4694
_cell_measurement_temperature 173.(2)
_cell_measurement_theta_max 24.9957
_cell_measurement_theta_min 2.3587
_cell_volume 2582.8(7)
_computing_cell_refinement 'SAINT V8.34A (Bruker AXS Inc., 2013)'
_computing_data_reduction 'SAINT V8.34A (Bruker AXS Inc., 2013)'
_computing_structure_refinement 'SHELXL-2013 (Sheldrick, 2013)'
_computing_structure_solution 'Bruker XT Intrinsic Solution Method'
_diffrn_ambient_temperature 173.(2)
_diffrn_detector_area_resol_mean 8.3333
_diffrn_measured_fraction_theta_full 0.987
_diffrn_measured_fraction_theta_max 0.987
_diffrn_radiation_monochromator graphite
_diffrn_radiation_type 'Mo K\a'
_diffrn_radiation_wavelength 0.71073
_diffrn_reflns_av_R_equivalents 0.0000
_diffrn_reflns_av_unetI/netI 0.1124
_diffrn_reflns_limit_h_max 14
_diffrn_reflns_limit_h_min -14
_diffrn_reflns_limit_k_max 15
_diffrn_reflns_limit_k_min -15
_diffrn_reflns_limit_l_max 22
_diffrn_reflns_limit_l_min 0
_diffrn_reflns_number 21981
_diffrn_reflns_theta_full 25.47
_diffrn_reflns_theta_max 25.47
_diffrn_reflns_theta_min 2.35
_diffrn_source 'fine-focus tube'
_exptl_absorpt_coefficient_mu 0.331
_exptl_absorpt_correction_T_max 0.95
_exptl_absorpt_correction_T_min 0.79
_exptl_absorpt_correction_type multi-scan
_exptl_absorpt_process_details 'SADABS V2012/1 (Bruker AXS Inc.)'
_exptl_crystal_colour orange
_exptl_crystal_density_diffrn 1.080
_exptl_crystal_density_method 'not measured'
_exptl_crystal_description rod
_exptl_crystal_F_000 892
_exptl_crystal_size_max 0.460
_exptl_crystal_size_mid 0.330
_exptl_crystal_size_min 0.143
_refine_diff_density_max 0.380
_refine_diff_density_min -0.354
_refine_ls_extinction_method none
_refine_ls_goodness_of_fit_ref 0.975
_refine_ls_hydrogen_treatment constr
_refine_ls_matrix_type full
_refine_ls_number_parameters 552
_refine_ls_number_reflns 9471
_refine_ls_number_restraints 0
_refine_ls_restrained_S_all 0.975
_refine_ls_R_factor_all 0.1315
_refine_ls_R_factor_gt 0.0634
_refine_ls_shift/su_max 0.000
_refine_ls_shift/su_mean 0.000
_refine_ls_structure_factor_coef Fsqd
_refine_ls_weighting_details 'w=1/[\s^2^(Fo^2^)+(0.0868P)^2^] where P=(Fo^2^+2Fc^2^)/3'
_refine_ls_weighting_scheme calc
_refine_ls_wR_factor_gt 0.1437
_refine_ls_wR_factor_ref 0.1728
_reflns_number_gt 5414
_reflns_number_total 9471
_reflns_threshold_expression 'I > 2\s(I)'
_cod_data_source_file ic5010006_si_002.cif
_cod_data_source_block jsNMSU011212a
_cod_depositor_comments 'Adding full bibliography for 4340547.cif.'
_cod_database_code 4340547

loop_
_space_group_symop_operation_xyz
'x, y, z'
'-x, -y, -z'

loop_
_atom_site_type_symbol
_atom_site_label
_atom_site_fract_x
_atom_site_fract_y
_atom_site_fract_z
_atom_site_U_iso_or_equiv
_atom_site_adp_type
_atom_site_calc_flag
_atom_site_refinement_flags_adp
_atom_site_refinement_flags_posn
_atom_site_occupancy
Fe Fe1 0.71605(4) 0.66746(4) 0.69593(3) 0.02799(18) Uani d . . 1
B B1 0.7762(3) 0.4166(3) 0.7006(3) 0.0316(10) Uani d . . 1
N N1 0.8840(2) 0.4859(2) 0.67494(18) 0.0295(7) Uani d . . 1
N N2 0.9817(2) 0.6300(2) 0.6424(2) 0.0391(8) Uani d . . 1
N N3 0.7076(2) 0.4559(2) 0.64088(18) 0.0286(7) Uani d . . 1
N N4 0.6191(2) 0.5710(2) 0.57485(19) 0.0335(8) Uani d . . 1
N N5 0.7042(3) 0.4570(2) 0.77883(18) 0.0386(8) Uani d . . 1
N N6 0.6052(3) 0.5644(2) 0.8617(2) 0.0554(11) Uani d . . 1
N N7 0.7726(4) 0.8220(3) 0.6493(4) 0.099(2) Uani d . . 1
C C1 0.8696(3) 0.5959(3) 0.6716(2) 0.0294(9) Uani d . . 1
C C2 0.9982(3) 0.4544(3) 0.6449(3) 0.0441(11) Uani d . . 1
H H2 1.0283 0.3825 0.639 0.053 Uiso calc U R 1
C C3 1.0588(3) 0.5434(3) 0.6255(3) 0.0511(13) Uani d . . 1
H H3 1.1397 0.5464 0.6041 0.061 Uiso calc U R 1
C C4 1.0244(3) 0.7368(3) 0.6302(2) 0.0337(9) Uani d . . 1
C C5 1.0485(3) 0.7811(3) 0.6913(2) 0.0411(10) Uani d . . 1
C C6 1.0906(3) 0.8830(3) 0.6776(3) 0.0523(12) Uani d . . 1
H H6 1.1061 0.9155 0.7192 0.063 Uiso calc U R 1
C C7 1.1109(4) 0.9393(3) 0.6048(3) 0.0539(13) Uani d . . 1
C C8 1.0891(3) 0.8915(3) 0.5453(3) 0.0505(12) Uani d . . 1
H H8 1.1032 0.9297 0.4952 0.061 Uiso calc U R 1
C C9 1.0472(3) 0.7890(3) 0.5559(2) 0.0414(10) Uani d . . 1
C C10 1.0236(4) 0.7362(5) 0.4897(3) 0.0759(16) Uani d . . 1
H H10A 1.0679 0.6674 0.4835 0.114 Uiso calc U R 1
H H10B 1.0465 0.7836 0.4415 0.114 Uiso calc U R 1
H H10C 0.9412 0.7235 0.5011 0.114 Uiso calc U R 1
C C11 1.1571(5) 1.0527(4) 0.5913(4) 0.093(2) Uani d . . 1
H H11A 1.2317 1.0503 0.6038 0.14 Uiso calc U R 1
H H11B 1.1025 1.1006 0.6246 0.14 Uiso calc U R 1
H H11C 1.1667 1.0797 0.5367 0.14 Uiso calc U R 1
C C12 1.0260(5) 0.7225(4) 0.7706(3) 0.0755(16) Uani d . . 1
H H12A 1.0559 0.7631 0.8046 0.113 Uiso calc U R 1
H H12B 1.0647 0.6509 0.7673 0.113 Uiso calc U R 1
H H12C 0.9428 0.7153 0.792 0.113 Uiso calc U R 1
C C13 0.6734(3) 0.5634(3) 0.6341(2) 0.0286(9) Uani d . . 1
C C14 0.6803(3) 0.4018(3) 0.5852(2) 0.0338(9) Uani d . . 1
H H14 0.6975 0.3278 0.5774 0.041 Uiso calc U R 1
C C15 0.6251(3) 0.4722(3) 0.5441(3) 0.0416(11) Uani d . . 1
H H15 0.5957 0.4575 0.5021 0.05 Uiso calc U R 1
C C16 0.5639(3) 0.6625(3) 0.5417(2) 0.0316(9) Uani d . . 1
C C17 0.4503(3) 0.6940(3) 0.5781(2) 0.0343(9) Uani d . . 1
C C18 0.3999(3) 0.7809(3) 0.5442(3) 0.0397(10) Uani d . . 1
H H18 0.3236 0.8045 0.5692 0.048 Uiso calc U R 1
C C19 0.4573(3) 0.8356(3) 0.4740(2) 0.0385(10) Uani d . . 1
C C20 0.5673(3) 0.7981(3) 0.4382(2) 0.0372(10) Uani d . . 1
H H20 0.6063 0.8331 0.3895 0.045 Uiso calc U R 1
C C21 0.6225(3) 0.7125(3) 0.4699(2) 0.0339(9) Uani d . . 1
C C22 0.7424(3) 0.6742(3) 0.4286(3) 0.0480(11) Uani d . . 1
H H22A 0.7378 0.611 0.4015 0.072 Uiso calc U R 1
H H22B 0.7876 0.6548 0.4665 0.072 Uiso calc U R 1
H H22C 0.7796 0.7318 0.3908 0.072 Uiso calc U R 1
C C23 0.4022(4) 0.9319(3) 0.4378(3) 0.0566(13) Uani d . . 1
H H23A 0.4462 0.9476 0.3837 0.085 Uiso calc U R 1
H H23B 0.4016 0.9943 0.4668 0.085 Uiso calc U R 1
H H23C 0.3228 0.9167 0.4393 0.085 Uiso calc U R 1
C C24 0.3847(3) 0.6341(3) 0.6528(3) 0.0497(11) Uani d . . 1
H H24A 0.314 0.6758 0.6753 0.075 Uiso calc U R 1
H H24B 0.4328 0.6241 0.6896 0.075 Uiso calc U R 1
H H24C 0.3649 0.5637 0.6419 0.075 Uiso calc U R 1
C C25 0.6708(3) 0.5628(3) 0.7853(2) 0.0354(9) Uani d . . 1
C C26 0.6621(4) 0.3955(3) 0.8484(2) 0.0599(14) Uani d . . 1
H H26 0.6747 0.32 0.8579 0.072 Uiso calc U R 1
C C27 0.6008(5) 0.4610(3) 0.8996(3) 0.0774(18) Uani d . . 1
H H27 0.5614 0.4411 0.9521 0.093 Uiso calc U R 1
C C28 0.5463(4) 0.6520(3) 0.9037(2) 0.0465(11) Uani d . . 1
C C29 0.4313(4) 0.6749(3) 0.9091(3) 0.0539(12) Uani d . . 1
C C30 0.3745(4) 0.7569(4) 0.9536(3) 0.0594(13) Uani d . . 1
H H30 0.2953 0.7737 0.9566 0.071 Uiso calc U R 1
C C31 0.4299(5) 0.8137(4) 0.9930(3) 0.0662(15) Uani d . . 1
C C32 0.5447(5) 0.7890(4) 0.9873(3) 0.0670(15) Uani d . . 1
H H32 0.5845 0.8287 1.0137 0.08 Uiso calc U R 1
C C33 0.6043(4) 0.7067(4) 0.9434(3) 0.0589(13) Uani d . . 1
C C34 0.7286(5) 0.6812(5) 0.9389(4) 0.099(2) Uani d . . 1
H H34A 0.738 0.608 0.9626 0.148 Uiso calc U R 1
H H34B 0.7565 0.7326 0.9667 0.148 Uiso calc U R 1
H H34C 0.773 0.6864 0.8843 0.148 Uiso calc U R 1
C C35 0.3645(6) 0.9013(4) 1.0433(3) 0.104(2) Uani d . . 1
H H35A 0.349 0.9646 1.0097 0.155 Uiso calc U R 1
H H35B 0.4113 0.9216 1.0763 0.155 Uiso calc U R 1
H H35C 0.2915 0.874 1.0759 0.155 Uiso calc U R 1
C C36 0.3672(5) 0.6118(4) 0.8684(3) 0.0815(17) Uani d . . 1
H H36A 0.4199 0.5888 0.8204 0.122 Uiso calc U R 1
H H36B 0.3038 0.6571 0.8557 0.122 Uiso calc U R 1
H H36C 0.3362 0.5483 0.9024 0.122 Uiso calc U R 1
C C37 0.8028(3) 0.2889(3) 0.7138(2) 0.0336(9) Uani d . . 1
C C38 0.7323(4) 0.2097(3) 0.7049(2) 0.0441(11) Uani d . . 1
H H38 0.6676 0.2315 0.6851 0.053 Uiso calc U R 1
C C39 0.7520(4) 0.1009(3) 0.7233(3) 0.0538(12) Uani d . . 1
H H39 0.7016 0.0504 0.7156 0.065 Uiso calc U R 1
C C40 0.8425(4) 0.0664(3) 0.7521(3) 0.0577(13) Uani d . . 1
H H40 0.8576 -0.0084 0.7632 0.069 Uiso calc U R 1
C C41 0.9123(4) 0.1408(3) 0.7651(3) 0.0603(13) Uani d . . 1
H H41 0.975 0.1176 0.7866 0.072 Uiso calc U R 1
C C42 0.8915(4) 0.2498(3) 0.7468(3) 0.0484(11) Uani d . . 1
H H42 0.9401 0.2998 0.7574 0.058 Uiso calc U R 1
C C43 0.6747(6) 0.8092(3) 0.6299(3) 0.0597(14) Uani d . . 1
H H43 0.6656 0.8099 0.5787 0.072 Uiso calc U R 1
C C44 0.5899(4) 0.7948(3) 0.6980(5) 0.0711(19) Uani d . . 1
H H44 0.511 0.7824 0.7038 0.085 Uiso calc U R 1
C C45 0.6427(8) 0.8018(3) 0.7555(3) 0.086(2) Uani d . . 1
H H45 0.6031 0.7971 0.8091 0.103 Uiso calc U R 1
C C46 0.7516(7) 0.8156(3) 0.7301(5) 0.0676(18) Uani d . . 1
H H46 0.8057 0.8203 0.7596 0.081 Uiso calc U R 1
C C47 0.5995(8) 0.6589(6) 0.2467(5) 0.137(3) Uani d . . 1
H H47A 0.6805 0.6336 0.2381 0.206 Uiso calc U R 1
H H47B 0.5557 0.6045 0.2326 0.206 Uiso calc U R 1
H H47C 0.5675 0.6709 0.3016 0.206 Uiso calc U R 1
C C48 0.5918(7) 0.7599(8) 0.1985(4) 0.139(3) Uani d . . 1
H H48A 0.6332 0.7503 0.1438 0.167 Uiso calc U R 1
H H48B 0.51 0.7793 0.2006 0.167 Uiso calc U R 1
O O1 0.6400(4) 0.8430(5) 0.2246(3) 0.1207(16) Uani d . . 1
C C49 0.6284(7) 0.9485(7) 0.1852(5) 0.135(3) Uani d . . 1
H H49A 0.5458 0.9706 0.1935 0.162 Uiso calc U R 1
H H49B 0.6628 0.9465 0.1286 0.162 Uiso calc U R 1
C C50 0.6872(7) 1.0267(7) 0.2156(5) 0.148(3) Uani d . . 1
H H50A 0.6459 1.0362 0.2697 0.222 Uiso calc U R 1
H H50B 0.6882 1.0959 0.1842 0.222 Uiso calc U R 1
H H50C 0.7664 1.0 0.2131 0.222 Uiso calc U R 1

loop_
_atom_site_aniso_label
_atom_site_aniso_U_11
_atom_site_aniso_U_22
_atom_site_aniso_U_33
_atom_site_aniso_U_12
_atom_site_aniso_U_13
_atom_site_aniso_U_23
Fe1 0.0294(3) 0.0165(3) 0.0347(3) -0.00044(19) -0.0025(2) -0.0025(2)
B1 0.034(2) 0.020(2) 0.038(3) -0.0001(17) -0.005(2) -0.0016(19)
N1 0.0280(16) 0.0214(15) 0.040(2) 0.0036(12) -0.0086(14) -0.0080(14)
N2 0.0276(17) 0.0240(16) 0.065(2) 0.0013(13) -0.0085(16) -0.0109(16)
N3 0.0281(16) 0.0184(15) 0.040(2) -0.0031(12) -0.0085(14) -0.0028(14)
N4 0.0332(17) 0.0209(16) 0.052(2) -0.0008(13) -0.0195(16) -0.0063(15)
N5 0.050(2) 0.0178(16) 0.038(2) 0.0040(13) 0.0035(16) 0.0025(14)
N6 0.087(3) 0.0234(18) 0.037(2) 0.0118(17) 0.0134(19) -0.0002(15)
N7 0.054(3) 0.019(2) 0.192(7) 0.0033(18) 0.017(4) 0.007(3)
C1 0.033(2) 0.0227(19) 0.034(2) -0.0027(15) -0.0111(17) -0.0056(16)
C2 0.032(2) 0.029(2) 0.072(3) 0.0063(17) -0.011(2) -0.018(2)
C3 0.026(2) 0.032(2) 0.093(4) 0.0027(17) -0.008(2) -0.020(2)
C4 0.025(2) 0.0262(19) 0.047(3) -0.0026(15) -0.0016(18) -0.0071(18)
C5 0.036(2) 0.041(2) 0.046(3) -0.0082(18) -0.009(2) -0.003(2)
C6 0.050(3) 0.045(3) 0.062(3) -0.017(2) -0.006(2) -0.022(2)
C7 0.041(3) 0.035(2) 0.076(4) -0.0053(19) 0.002(2) -0.005(2)
C8 0.033(2) 0.052(3) 0.058(3) -0.001(2) -0.003(2) 0.013(2)
C9 0.027(2) 0.053(3) 0.043(3) -0.0027(18) -0.0029(19) -0.010(2)
C10 0.055(3) 0.127(5) 0.047(3) -0.014(3) -0.006(3) -0.023(3)
C11 0.084(4) 0.036(3) 0.141(6) -0.020(3) 0.006(4) -0.006(3)
C12 0.081(4) 0.092(4) 0.062(4) -0.035(3) -0.033(3) 0.013(3)
C13 0.0202(18) 0.0204(18) 0.044(3) 0.0002(14) -0.0060(17) -0.0035(17)
C14 0.037(2) 0.0163(18) 0.051(3) -0.0025(15) -0.0154(19) -0.0069(18)
C15 0.043(2) 0.027(2) 0.064(3) 0.0004(17) -0.026(2) -0.012(2)
C16 0.029(2) 0.0211(18) 0.050(3) 0.0017(15) -0.0193(19) -0.0066(17)
C17 0.032(2) 0.028(2) 0.046(3) -0.0027(16) -0.0136(19) -0.0049(18)
C18 0.025(2) 0.035(2) 0.059(3) 0.0073(16) -0.011(2) -0.008(2)
C19 0.034(2) 0.032(2) 0.054(3) 0.0021(17) -0.021(2) -0.005(2)
C20 0.037(2) 0.033(2) 0.043(3) -0.0062(17) -0.0105(19) -0.0026(18)
C21 0.028(2) 0.0256(19) 0.051(3) -0.0022(15) -0.0134(19) -0.0053(18)
C22 0.034(2) 0.040(2) 0.068(3) 0.0001(18) -0.009(2) -0.007(2)
C23 0.055(3) 0.047(3) 0.070(4) 0.011(2) -0.025(3) 0.003(2)
C24 0.043(2) 0.047(3) 0.057(3) -0.0082(19) -0.010(2) 0.001(2)
C25 0.041(2) 0.026(2) 0.031(2) 0.0002(16) 0.0038(18) -0.0039(17)
C26 0.091(4) 0.029(2) 0.038(3) 0.008(2) 0.013(2) 0.010(2)
C27 0.120(4) 0.035(3) 0.044(3) 0.014(3) 0.029(3) 0.005(2)
C28 0.067(3) 0.031(2) 0.030(3) 0.004(2) 0.008(2) -0.0057(19)
C29 0.074(3) 0.040(3) 0.035(3) 0.000(2) 0.008(2) -0.003(2)
C30 0.073(3) 0.044(3) 0.045(3) 0.014(2) 0.006(3) 0.001(2)
C31 0.104(4) 0.037(3) 0.037(3) 0.007(3) 0.017(3) -0.006(2)
C32 0.106(4) 0.045(3) 0.042(3) -0.015(3) -0.001(3) -0.009(2)
C33 0.073(3) 0.054(3) 0.039(3) -0.002(2) 0.004(2) 0.002(2)
C34 0.088(5) 0.129(6) 0.074(5) -0.004(4) -0.014(3) -0.007(4)
C35 0.155(6) 0.046(3) 0.073(4) 0.013(3) 0.034(4) -0.016(3)
C36 0.089(4) 0.087(4) 0.062(4) -0.011(3) -0.003(3) -0.015(3)
C37 0.039(2) 0.025(2) 0.032(2) 0.0028(16) -0.0021(18) -0.0029(17)
C38 0.057(3) 0.022(2) 0.050(3) -0.0011(18) -0.012(2) 0.0048(18)
C39 0.071(3) 0.025(2) 0.061(3) -0.007(2) -0.012(3) 0.002(2)
C40 0.085(4) 0.022(2) 0.060(3) 0.011(2) -0.010(3) -0.007(2)
C41 0.071(3) 0.041(3) 0.069(4) 0.020(2) -0.026(3) 0.000(2)
C42 0.061(3) 0.033(2) 0.052(3) 0.004(2) -0.017(2) -0.002(2)
C43 0.116(5) 0.019(2) 0.059(4) 0.007(3) -0.051(4) -0.005(2)
C44 0.034(3) 0.020(2) 0.153(6) 0.0005(18) -0.015(4) -0.003(3)
C45 0.166(7) 0.015(2) 0.042(4) 0.015(3) 0.029(4) -0.002(2)
C46 0.116(5) 0.019(2) 0.102(5) -0.001(3) -0.086(5) -0.010(3)
C47 0.210(9) 0.088(5) 0.114(7) -0.029(5) -0.043(6) 0.006(5)
C48 0.157(7) 0.194(9) 0.077(6) -0.065(7) -0.031(5) -0.015(6)
O1 0.146(4) 0.130(4) 0.090(4) -0.037(3) -0.039(3) 0.015(3)
C49 0.140(7) 0.154(8) 0.112(7) -0.047(6) -0.042(5) 0.039(6)
C50 0.163(8) 0.125(7) 0.158(9) -0.025(6) -0.053(7) 0.027(6)

loop_
_atom_type_symbol
_atom_type_description
_atom_type_scat_dispersion_real
_atom_type_scat_dispersion_imag
_atom_type_scat_source
C C 0.0033 0.0016 'International Tables Vol C Tables 4.2.6.8 and 6.1.1.4'
H H 0.0000 0.0000 'International Tables Vol C Tables 4.2.6.8 and 6.1.1.4'
B B 0.0013 0.0007 'International Tables Vol C Tables 4.2.6.8 and 6.1.1.4'
N N 0.0061 0.0033 'International Tables Vol C Tables 4.2.6.8 and 6.1.1.4'
O O 0.0106 0.0060 'International Tables Vol C Tables 4.2.6.8 and 6.1.1.4'
Fe Fe 0.3463 0.8444 'International Tables Vol C Tables 4.2.6.8 and 6.1.1.4'

loop_
_geom_angle_atom_site_label_1
_geom_angle_atom_site_label_2
_geom_angle_atom_site_label_3
_geom_angle
C25 Fe1 C1 88.69(15)
C25 Fe1 C13 87.29(15)
C1 Fe1 C13 86.39(14)
C25 Fe1 C45 95.42(17)
C1 Fe1 C45 134.5(3)
C13 Fe1 C45 139.0(3)
C25 Fe1 N7 149.5(3)
C1 Fe1 N7 95.51(15)
C13 Fe1 N7 123.1(3)
C45 Fe1 N7 60.62(19)
C25 Fe1 C46 110.9(2)
C1 Fe1 C46 101.3(2)
C13 Fe1 C46 160.15(19)
C45 Fe1 C46 35.5(2)
N7 Fe1 C46 38.6(2)
C25 Fe1 C44 111.5(2)
C1 Fe1 C44 157.47(17)
C13 Fe1 C44 103.9(2)
C45 Fe1 C44 37.6(2)
N7 Fe1 C44 62.04(16)
C46 Fe1 C44 62.92(19)
C25 Fe1 C43 149.0(2)
C1 Fe1 C43 122.2(2)
C13 Fe1 C43 96.73(16)
C45 Fe1 C43 61.9(2)
N7 Fe1 C43 36.85(19)
C46 Fe1 C43 63.64(18)
C44 Fe1 C43 37.7(2)
N3 B1 N1 103.3(3)
N3 B1 N5 105.5(3)
N1 B1 N5 105.6(3)
N3 B1 C37 117.7(3)
N1 B1 C37 115.1(3)
N5 B1 C37 108.6(3)
C1 N1 C2 111.1(3)
C1 N1 B1 119.2(3)
C2 N1 B1 129.2(3)
C3 N2 C1 110.9(3)
C3 N2 C4 119.1(3)
C1 N2 C4 130.0(3)
C13 N3 C14 110.7(3)
C13 N3 B1 118.9(3)
C14 N3 B1 130.1(3)
C13 N4 C15 110.8(3)
C13 N4 C16 130.0(3)
C15 N4 C16 119.1(3)
C25 N5 C26 111.0(3)
C25 N5 B1 121.5(3)
C26 N5 B1 127.4(3)
C25 N6 C27 110.4(3)
C25 N6 C28 130.6(3)
C27 N6 C28 119.1(3)
C43 N7 C46 109.8(5)
C43 N7 Fe1 72.5(2)
C46 N7 Fe1 71.0(3)
N1 C1 N2 103.1(3)
N1 C1 Fe1 121.5(2)
N2 C1 Fe1 135.1(2)
C3 C2 N1 107.6(3)
C2 C3 N2 107.2(3)
C5 C4 C9 122.1(3)
C5 C4 N2 119.2(4)
C9 C4 N2 118.6(4)
C6 C5 C4 117.8(4)
C6 C5 C12 120.7(4)
C4 C5 C12 121.4(4)
C5 C6 C7 121.8(4)
C8 C7 C6 118.7(4)
C8 C7 C11 120.6(5)
C6 C7 C11 120.7(5)
C7 C8 C9 121.9(4)
C4 C9 C8 117.6(4)
C4 C9 C10 120.7(4)
C8 C9 C10 121.7(4)
N4 C13 N3 103.7(3)
N4 C13 Fe1 134.8(2)
N3 C13 Fe1 121.3(3)
C15 C14 N3 107.9(3)
C14 C15 N4 106.7(3)
C17 C16 C21 121.4(3)
C17 C16 N4 119.8(3)
C21 C16 N4 118.5(3)
C18 C17 C16 118.2(4)
C18 C17 C24 120.8(4)
C16 C17 C24 121.0(3)
C17 C18 C19 122.0(4)
C20 C19 C18 117.8(4)
C20 C19 C23 120.5(4)
C18 C19 C23 121.7(4)
C21 C20 C19 122.7(4)
C20 C21 C16 117.8(3)
C20 C21 C22 120.8(4)
C16 C21 C22 121.4(3)
N5 C25 N6 103.7(3)
N5 C25 Fe1 120.0(3)
N6 C25 Fe1 136.3(3)
C27 C26 N5 107.9(4)
C26 C27 N6 107.0(4)
C29 C28 C33 120.9(4)
C29 C28 N6 120.2(4)
C33 C28 N6 118.7(4)
C28 C29 C30 119.1(5)
C28 C29 C36 120.6(4)
C30 C29 C36 120.3(5)
C31 C30 C29 121.6(5)
C30 C31 C32 118.4(4)
C30 C31 C35 120.5(6)
C32 C31 C35 121.1(6)
C31 C32 C33 121.5(5)
C28 C33 C32 118.5(5)
C28 C33 C34 121.3(4)
C32 C33 C34 120.2(5)
C42 C37 C38 114.2(3)
C42 C37 B1 120.6(3)
C38 C37 B1 124.6(4)
C39 C38 C37 123.3(4)
C40 C39 C38 120.3(4)
C39 C40 C41 119.0(4)
C40 C41 C42 120.2(4)
C37 C42 C41 122.8(4)
N7 C43 C44 106.8(5)
N7 C43 Fe1 70.6(3)
C44 C43 Fe1 70.6(3)
C45 C44 C43 105.5(5)
C45 C44 Fe1 70.5(3)
C43 C44 Fe1 71.7(3)
C46 C45 C44 113.2(5)
C46 C45 Fe1 72.8(3)
C44 C45 Fe1 71.9(3)
C45 C46 N7 104.6(5)
C45 C46 Fe1 71.6(3)
N7 C46 Fe1 70.4(2)
O1 C48 C47 110.6(7)
C48 O1 C49 115.3(6)
O1 C49 C50 109.6(7)

loop_
_geom_bond_atom_site_label_1
_geom_bond_atom_site_label_2
_geom_bond_distance
Fe1 C25 1.942(4)
Fe1 C1 1.957(3)
Fe1 C13 1.970(3)
Fe1 C45 2.100(4)
Fe1 N7 2.106(4)
Fe1 C46 2.114(4)
Fe1 C44 2.117(4)
Fe1 C43 2.130(4)
B1 N3 1.538(5)
B1 N1 1.550(5)
B1 N5 1.554(5)
B1 C37 1.611(5)
N1 C1 1.371(4)
N1 C2 1.383(4)
N2 C3 1.380(4)
N2 C1 1.391(4)
N2 C4 1.438(4)
N3 C13 1.380(4)
N3 C14 1.381(4)
N4 C13 1.378(5)
N4 C15 1.394(4)
N4 C16 1.436(4)
N5 C25 1.362(4)
N5 C26 1.386(5)
N6 C25 1.389(5)
N6 C27 1.393(5)
N6 C28 1.432(5)
N7 C43 1.339(7)
N7 C46 1.395(8)
C2 C3 1.337(5)
C4 C5 1.381(5)
C4 C9 1.386(5)
C5 C6 1.378(5)
C5 C12 1.494(6)
C6 C7 1.385(6)
C7 C8 1.366(6)
C7 C11 1.531(6)
C8 C9 1.387(6)
C9 C10 1.514(6)
C14 C15 1.342(5)
C16 C17 1.398(5)
C16 C21 1.399(5)
C17 C18 1.372(5)
C17 C24 1.513(5)
C18 C19 1.398(6)
C19 C20 1.382(5)
C19 C23 1.504(5)
C20 C21 1.373(5)
C21 C22 1.507(5)
C26 C27 1.330(6)
C28 C29 1.373(6)
C28 C33 1.376(6)
C29 C30 1.392(6)
C29 C36 1.501(7)
C30 C31 1.366(7)
C31 C32 1.374(7)
C31 C35 1.530(6)
C32 C33 1.400(6)
C33 C34 1.490(7)
C37 C42 1.389(6)
C37 C38 1.397(5)
C38 C39 1.383(5)
C39 C40 1.351(6)
C40 C41 1.372(6)
C41 C42 1.389(5)
C43 C44 1.373(7)
C44 C45 1.358(8)
C45 C46 1.286(8)
C47 C48 1.465(10)
C48 O1 1.401(8)
O1 C49 1.445(8)
C49 C50 1.470(10)

loop_
_geom_torsion_atom_site_label_1
_geom_torsion_atom_site_label_2
_geom_torsion_atom_site_label_3
_geom_torsion_atom_site_label_4
_geom_torsion
N3 B1 N1 C1 58.4(4)
N5 B1 N1 C1 -52.2(4)
C37 B1 N1 C1 -172.0(3)
N3 B1 N1 C2 -113.1(4)
N5 B1 N1 C2 136.4(4)
C37 B1 N1 C2 16.6(6)
N1 B1 N3 C13 -58.5(4)
N5 B1 N3 C13 52.1(4)
C37 B1 N3 C13 173.4(3)
N1 B1 N3 C14 115.3(4)
N5 B1 N3 C14 -134.1(3)
C37 B1 N3 C14 -12.8(5)
N3 B1 N5 C25 -54.1(4)
N1 B1 N5 C25 54.8(5)
C37 B1 N5 C25 178.8(3)
N3 B1 N5 C26 123.3(4)
N1 B1 N5 C26 -127.7(4)
C37 B1 N5 C26 -3.7(6)
C2 N1 C1 N2 -3.6(4)
B1 N1 C1 N2 -176.5(3)
C2 N1 C1 Fe1 171.4(3)
B1 N1 C1 Fe1 -1.5(5)
C3 N2 C1 N1 3.0(4)
C4 N2 C1 N1 -175.6(4)
C3 N2 C1 Fe1 -170.9(3)
C4 N2 C1 Fe1 10.5(7)
C1 N1 C2 C3 2.9(5)
B1 N1 C2 C3 174.9(4)
N1 C2 C3 N2 -0.9(5)
C1 N2 C3 C2 -1.3(5)
C4 N2 C3 C2 177.5(4)
C3 N2 C4 C5 -93.6(5)
C1 N2 C4 C5 84.9(5)
C3 N2 C4 C9 82.1(5)
C1 N2 C4 C9 -99.4(5)
C9 C4 C5 C6 3.6(6)
N2 C4 C5 C6 179.2(3)
C9 C4 C5 C12 -178.5(4)
N2 C4 C5 C12 -2.9(6)
C4 C5 C6 C7 -1.4(6)
C12 C5 C6 C7 -179.3(4)
C5 C6 C7 C8 -0.5(6)
C5 C6 C7 C11 179.7(4)
C6 C7 C8 C9 0.2(6)
C11 C7 C8 C9 -179.9(4)
C5 C4 C9 C8 -3.9(5)
N2 C4 C9 C8 -179.5(3)
C5 C4 C9 C10 177.7(4)
N2 C4 C9 C10 2.1(5)
C7 C8 C9 C4 1.9(6)
C7 C8 C9 C10 -179.8(4)
C15 N4 C13 N3 -2.8(4)
C16 N4 C13 N3 179.1(3)
C15 N4 C13 Fe1 171.7(3)
C16 N4 C13 Fe1 -6.4(6)
C14 N3 C13 N4 3.0(4)
B1 N3 C13 N4 177.9(3)
C14 N3 C13 Fe1 -172.4(2)
B1 N3 C13 Fe1 2.5(4)
C13 N3 C14 C15 -2.1(4)
B1 N3 C14 C15 -176.3(3)
N3 C14 C15 N4 0.3(4)
C13 N4 C15 C14 1.6(4)
C16 N4 C15 C14 179.9(3)
C13 N4 C16 C17 -82.4(5)
C15 N4 C16 C17 99.6(4)
C13 N4 C16 C21 102.8(4)
C15 N4 C16 C21 -75.1(4)
C21 C16 C17 C18 -4.5(5)
N4 C16 C17 C18 -179.1(3)
C21 C16 C17 C24 175.5(3)
N4 C16 C17 C24 0.9(5)
C16 C17 C18 C19 2.0(6)
C24 C17 C18 C19 -178.1(4)
C17 C18 C19 C20 1.3(6)
C17 C18 C19 C23 -179.0(4)
C18 C19 C20 C21 -2.1(6)
C23 C19 C20 C21 178.1(4)
C19 C20 C21 C16 -0.3(5)
C19 C20 C21 C22 179.8(3)
C17 C16 C21 C20 3.7(5)
N4 C16 C21 C20 178.4(3)
C17 C16 C21 C22 -176.3(3)
N4 C16 C21 C22 -1.7(5)
C26 N5 C25 N6 -0.5(5)
B1 N5 C25 N6 177.3(3)
C26 N5 C25 Fe1 -179.2(3)
B1 N5 C25 Fe1 -1.4(5)
C27 N6 C25 N5 0.3(5)
C28 N6 C25 N5 -179.9(5)
C27 N6 C25 Fe1 178.7(4)
C28 N6 C25 Fe1 -1.6(8)
C25 N5 C26 C27 0.5(6)
B1 N5 C26 C27 -177.2(4)
N5 C26 C27 N6 -0.3(6)
C25 N6 C27 C26 0.0(6)
C28 N6 C27 C26 -179.8(5)
C25 N6 C28 C29 95.0(6)
C27 N6 C28 C29 -85.3(6)
C25 N6 C28 C33 -90.2(6)
C27 N6 C28 C33 89.5(6)
C33 C28 C29 C30 2.0(6)
N6 C28 C29 C30 176.7(4)
C33 C28 C29 C36 -177.4(4)
N6 C28 C29 C36 -2.8(6)
C28 C29 C30 C31 -1.2(7)
C36 C29 C30 C31 178.2(5)
C29 C30 C31 C32 0.7(7)
C29 C30 C31 C35 -178.3(4)
C30 C31 C32 C33 -1.0(7)
C35 C31 C32 C33 178.0(4)
C29 C28 C33 C32 -2.4(7)
N6 C28 C33 C32 -177.1(4)
C29 C28 C33 C34 179.0(4)
N6 C28 C33 C34 4.3(7)
C31 C32 C33 C28 1.9(7)
C31 C32 C33 C34 -179.5(5)
N3 B1 C37 C42 159.9(3)
N1 B1 C37 C42 37.7(5)
N5 B1 C37 C42 -80.4(4)
N3 B1 C37 C38 -29.8(5)
N1 B1 C37 C38 -152.0(4)
N5 B1 C37 C38 90.0(4)
C42 C37 C38 C39 -3.2(6)
B1 C37 C38 C39 -174.1(4)
C37 C38 C39 C40 0.6(7)
C38 C39 C40 C41 2.0(7)
C39 C40 C41 C42 -1.6(7)
C38 C37 C42 C41 3.6(6)
B1 C37 C42 C41 174.8(4)
C40 C41 C42 C37 -1.3(7)
C46 N7 C43 C44 0.2(5)
Fe1 N7 C43 C44 61.8(3)
C46 N7 C43 Fe1 -61.6(3)
N7 C43 C44 C45 1.1(5)
Fe1 C43 C44 C45 62.8(3)
N7 C43 C44 Fe1 -61.8(3)
C43 C44 C45 C46 -2.1(5)
Fe1 C44 C45 C46 61.5(4)
C43 C44 C45 Fe1 -63.6(3)
C44 C45 C46 N7 2.2(5)
Fe1 C45 C46 N7 63.1(3)
C44 C45 C46 Fe1 -60.9(3)
C43 N7 C46 C45 -1.5(5)
Fe1 N7 C46 C45 -64.0(3)
C43 N7 C46 Fe1 62.5(3)
C47 C48 O1 C49 -175.0(7)
C48 O1 C49 C50 -177.4(7)
